data_2201830
loop_
_publ_author_name
'Chee, Chin Fei'
'Lo, Kong Mun'
'Ng, Seik Weng'

_publ_section_title
;
 Bis[1,2-bis(diphenylphosphino)ethane]silver(I)
 bis(trifluoroacetato)triphenylstannate(IV)
;
_journal_issue 5
_journal_name_full 'Acta Crystallographica Section E'
_journal_page_first m273
_journal_page_last m275
_journal_paper_doi 10.1107/S1600536803008651
_journal_volume 59
_journal_year 2003
_chemical_formula_moiety '(C2 O2 F3)2, (C26 H24 P2)2, (C18 H15 Sn), Ag'
_chemical_formula_sum 'C74 H63 Ag F6 O4 P4 Sn'
_chemical_formula_weight 1480.68
_chemical_name_systematic
;
Bis[1,2-bis(diphenylphosphino)ethane]silver(I)
bis(trifluoroacetato)triphenylstannate(IV)
;
_space_group_IT_number 14
_symmetry_cell_setting monoclinic
_symmetry_space_group_name_Hall '-P 2yn'
_symmetry_space_group_name_H-M 'P 1 21/n 1'
_atom_sites_solution_hydrogens geom
_atom_sites_solution_primary direct
_atom_sites_solution_secondary difmap
_audit_creation_method SHELXL-97
_cell_angle_alpha 90.00
_cell_angle_beta 107.2790(10)
_cell_angle_gamma 90.00
_cell_formula_units_Z 4
_cell_length_a 15.9880(10)
_cell_length_b 19.1150(10)
_cell_length_c 23.8750(10)
_cell_measurement_reflns_used 7800
_cell_measurement_temperature 168(2)
_cell_measurement_theta_max 26.47
_cell_measurement_theta_min 1.71
_cell_volume 6967.2(6)
_computing_cell_refinement 'SAINT (Bruker, 1997)'
_computing_data_collection 'SMART (Bruker, 1997)'
_computing_data_reduction SAINT
_computing_molecular_graphics 'ORTEPII (Johnson, 1976)'
_computing_publication_material SHELXL97
_computing_structure_refinement 'SHELXL97 (Sheldrick, 1997)'
_computing_structure_solution 'SHELXS97 (Sheldrick, 1997)'
_diffrn_ambient_temperature 168(2)
_diffrn_measured_fraction_theta_full 0.99
_diffrn_measured_fraction_theta_max 0.99
_diffrn_measurement_device_type 'Bruker SMART area-detector'
_diffrn_measurement_method '\f and \w'
_diffrn_radiation_monochromator graphite
_diffrn_radiation_source 'fine-focus sealed tube'
_diffrn_radiation_type MoK\a
_diffrn_radiation_wavelength 0.71073
_diffrn_reflns_av_R_equivalents 0.040
_diffrn_reflns_av_sigmaI/netI 0.032
_diffrn_reflns_limit_h_max 19
_diffrn_reflns_limit_h_min -20
_diffrn_reflns_limit_k_max 21
_diffrn_reflns_limit_k_min -23
_diffrn_reflns_limit_l_max 29
_diffrn_reflns_limit_l_min -29
_diffrn_reflns_number 85582
_diffrn_reflns_theta_full 26.47
_diffrn_reflns_theta_max 26.47
_diffrn_reflns_theta_min 1.71
_diffrn_standards_decay_% 0
_diffrn_standards_number 0
_exptl_absorpt_coefficient_mu 0.795
_exptl_absorpt_correction_T_max 0.742
_exptl_absorpt_correction_T_min 0.518
_exptl_absorpt_correction_type multi-scan
_exptl_absorpt_process_details '(SADABS; Sheldrick, 1996)'
_exptl_crystal_colour Colorless
_exptl_crystal_density_diffrn 1.412
_exptl_crystal_density_method 'not measured'
_exptl_crystal_description Block
_exptl_crystal_F_000 3000
_exptl_crystal_size_max 0.50
_exptl_crystal_size_mid 0.50
_exptl_crystal_size_min 0.36
_refine_diff_density_max 2.20
_refine_diff_density_min -0.62
_refine_ls_extinction_method none
_refine_ls_goodness_of_fit_ref 1.060
_refine_ls_hydrogen_treatment constr
_refine_ls_matrix_type full
_refine_ls_number_parameters 842
_refine_ls_number_reflns 14277
_refine_ls_number_restraints 73
_refine_ls_restrained_S_all 1.062
_refine_ls_R_factor_all 0.072
_refine_ls_R_factor_gt 0.042
_refine_ls_shift/su_max 0.001
_refine_ls_shift/su_mean <0.001
_refine_ls_structure_factor_coef Fsqd
_refine_ls_weighting_details 'calc w = 1/[\s^2^(Fo^2^)+(0.0507P)^2^+13.3659P] where P = (Fo^2^+2Fc^2^)/3'
_refine_ls_weighting_scheme calc
_refine_ls_wR_factor_gt 0.102
_refine_ls_wR_factor_ref 0.122
_reflns_number_gt 10420
_reflns_number_total 14277
_reflns_threshold_expression I>2\s(I)'
_cod_data_source_file bt6271.cif
_cod_data_source_block I
_cod_depositor_comments
;
The following automatic conversions were performed:
'_symmetry_cell_setting' value 'Monoclinic' changed to 'monoclinic'
according to '/home/saulius/struct/CIF-dictionaries/cif_core.dic'
dictionary named 'cif_core.dic' version 2.4.1 from 2010-06-29.

Automatic conversion script
Id: cif_fix_enum 1527 2010-12-29 10:47:43Z saulius 

The following automatic conversions were performed:

'_symmetry_cell_setting' value 'Monoclinic' changed to 'monoclinic'
according to /home/saulius/struct/CIF-dictionaries/cif_core.dic
dictionary named 'cif_core.dic' version 2.4.1 from
2010-06-29.

'_exptl_absorpt_correction_type' value 'Multi-scan'
changed to 'multi-scan' according to
/home/saulius/struct/CIF-dictionaries/cif_core.dic dictionary named
'cif_core.dic' version 2.4.1 from 2010-06-29.

Automatic conversion script
Id: cif_fix_values 1715 2011-07-08 13:25:40Z adriana 
;
_cod_original_cell_volume 6966.9(7)
_cod_original_sg_symbol_H-M 'P 21/n'
_cod_database_code 2201830

loop_
_symmetry_equiv_pos_as_xyz
'x, y, z'
'-x+1/2, y+1/2, -z+1/2'
'-x, -y, -z'
'x-1/2, -y-1/2, z-1/2'

loop_
_atom_site_label
_atom_site_fract_x
_atom_site_fract_y
_atom_site_fract_z
_atom_site_U_iso_or_equiv
_atom_site_adp_type
_atom_site_calc_flag
_atom_site_refinement_flags
_atom_site_occupancy
_atom_site_disorder_assembly
_atom_site_disorder_group
_atom_site_type_symbol
Sn1 0.52834(2) 0.739880(10) 0.810590(10) 0.03813(9) Uani d D 1 . . Sn
Ag1 0.67400(2) 0.77507(2) 0.500640(10) 0.03346(8) Uani d . 1 . . Ag
P1 0.69141(8) 0.69027(5) 0.42405(5) 0.0372(2) Uani d . 1 . . P
P2 0.66528(8) 0.86544(6) 0.42408(5) 0.0400(2) Uani d . 1 . . P
P3 0.77288(7) 0.78000(5) 0.60340(4) 0.0328(2) Uani d . 1 . . P
P4 0.55626(7) 0.75211(5) 0.54870(4) 0.0344(2) Uani d . 1 . . P
F1 0.3514(3) 0.5242(2) 0.7433(2) 0.125(2) Uani d . 1 . . F
F2 0.2337(2) 0.5795(3) 0.7209(2) 0.122(2) Uani d . 1 . . F
F3 0.3253(3) 0.5975(3) 0.6743(2) 0.133(2) Uani d . 1 . . F
F4 0.6519(4) 0.9693(2) 0.8643(3) 0.175(3) Uani d . 1 . . F
F5 0.7639(3) 0.9045(2) 0.8926(2) 0.124(2) Uani d . 1 . . F
F6 0.7436(3) 0.9663(2) 0.8171(2) 0.147(2) Uani d . 1 . . F
O1 0.4422(2) 0.6458(2) 0.78050(10) 0.0480(10) Uani d . 1 A . O
O2 0.3138(2) 0.6812(2) 0.7898(2) 0.0620(10) Uani d . 1 A . O
O3 0.6176(2) 0.8300(2) 0.83940(10) 0.0530(10) Uani d . 1 A . O
O4 0.6461(3) 0.8637(2) 0.7569(2) 0.0690(10) Uani d . 1 A . O
C1 0.4283(5) 0.7975(4) 0.7480(3) 0.041(2) Uani d PGDU 0.63(2) A 1 C
C2 0.3955(5) 0.7732(4) 0.6908(3) 0.060(3) Uani d PGU 0.63(2) A 1 C
C3 0.3283(5) 0.8093(5) 0.6508(3) 0.079(4) Uani d PGU 0.63(2) A 1 C
C4 0.2941(4) 0.8697(5) 0.6680(4) 0.090(4) Uani d PGU 0.63(2) A 1 C
C5 0.3269(5) 0.8939(4) 0.7252(5) 0.086(4) Uani d PGU 0.63(2) A 1 C
C6 0.3941(6) 0.8578(4) 0.7652(3) 0.065(3) Uani d PGU 0.63(2) A 1 C
C1' 0.4376(8) 0.8144(6) 0.7610(6) 0.047(5) Uani d PGDU 0.37(2) A 2 C
C2' 0.3897(9) 0.7999(7) 0.7034(6) 0.063(5) Uani d PGU 0.37(2) A 2 C
C3' 0.3197(8) 0.8425(9) 0.6745(6) 0.107(9) Uani d PGU 0.37(2) A 2 C
C4' 0.2977(7) 0.8997(8) 0.7032(8) 0.070(6) Uani d PGU 0.37(2) A 2 C
C5' 0.3457(9) 0.9142(6) 0.7609(8) 0.086(6) Uani d PGU 0.37(2) A 2 C
C6' 0.4156(9) 0.8715(6) 0.7898(6) 0.065(5) Uani d PGU 0.37(2) A 2 C
C7 0.6254(3) 0.6839(2) 0.7838(2) 0.0370(10) Uani d . 1 A . C
C8 0.7139(3) 0.6980(2) 0.8093(2) 0.0450(10) Uani d . 1 . . C
C9 0.7778(3) 0.6622(2) 0.7925(2) 0.0490(10) Uani d . 1 A . C
C10 0.7548(3) 0.6125(2) 0.7486(2) 0.0500(10) Uani d . 1 . . C
C11 0.6671(3) 0.5982(2) 0.7223(2) 0.0450(10) Uani d . 1 A . C
C12 0.6031(3) 0.6333(2) 0.7395(2) 0.0400(10) Uani d . 1 . . C
C13 0.5248(3) 0.7347(2) 0.9001(2) 0.0400(10) Uani d . 1 A . C
C14 0.4803(3) 0.6809(3) 0.9179(2) 0.0530(10) Uani d . 1 . . C
C15 0.4743(3) 0.6787(3) 0.9750(2) 0.0600(10) Uani d . 1 A . C
C16 0.5141(4) 0.7286(3) 1.0151(2) 0.070(2) Uani d . 1 . . C
C17 0.5600(4) 0.7818(3) 0.9984(2) 0.070(2) Uani d . 1 A . C
C18 0.5645(4) 0.7851(3) 0.9413(2) 0.0550(10) Uani d . 1 . . C
C19 0.3606(3) 0.6443(2) 0.7701(2) 0.0480(10) Uani d . 1 . . C
C20 0.3164(4) 0.5865(3) 0.7261(3) 0.068(2) Uani d . 1 A . C
C21 0.6495(3) 0.8687(2) 0.8082(2) 0.0470(10) Uani d . 1 . . C
C22 0.7018(4) 0.9288(3) 0.8460(3) 0.078(2) Uani d . 1 A . C
C23 0.5864(3) 0.6573(2) 0.3773(2) 0.0430(10) Uani d . 1 . . C
C24 0.5094(3) 0.6870(2) 0.3815(2) 0.0500(10) Uani d . 1 . . C
C25 0.4288(4) 0.6673(3) 0.3436(2) 0.067(2) Uani d . 1 . . C
C26 0.4247(5) 0.6169(3) 0.3019(2) 0.075(2) Uani d . 1 . . C
C27 0.5000(5) 0.5868(3) 0.2977(2) 0.078(2) Uani d . 1 . . C
C28 0.5813(4) 0.6066(3) 0.3344(2) 0.0590(10) Uani d . 1 . . C
C29 0.7642(3) 0.6150(2) 0.4336(2) 0.0410(10) Uani d . 1 . . C
C30 0.8460(4) 0.6194(3) 0.4248(3) 0.0630(10) Uani d . 1 . . C
C31 0.9017(4) 0.5619(3) 0.4348(3) 0.080(2) Uani d . 1 . . C
C32 0.8756(4) 0.4995(3) 0.4539(3) 0.075(2) Uani d . 1 . . C
C33 0.7952(4) 0.4948(3) 0.4636(2) 0.065(2) Uani d . 1 . . C
C34 0.7399(3) 0.5521(2) 0.4538(2) 0.0510(10) Uani d . 1 . . C
C35 0.7250(3) 0.7484(2) 0.3730(2) 0.0470(10) Uani d . 1 . . C
C36 0.6628(3) 0.8114(2) 0.3586(2) 0.0490(10) Uani d . 1 . . C
C37 0.7583(3) 0.9247(2) 0.4331(2) 0.0420(10) Uani d . 1 . . C
C38 0.7947(3) 0.9379(3) 0.3890(2) 0.0550(10) Uani d . 1 . . C
C39 0.8624(3) 0.9840(3) 0.3975(3) 0.0620(10) Uani d . 1 . . C
C40 0.8944(3) 1.0207(3) 0.4491(2) 0.0570(10) Uani d . 1 . . C
C41 0.8601(3) 1.0086(3) 0.4940(2) 0.0590(10) Uani d . 1 . . C
C42 0.7907(3) 0.9593(2) 0.4860(2) 0.0520(10) Uani d . 1 . . C
C43 0.5718(3) 0.9235(2) 0.3945(2) 0.0450(10) Uani d . 1 . . C
C44 0.5712(3) 0.9732(3) 0.3521(2) 0.0620(10) Uani d . 1 . . C
C45 0.4985(3) 1.0134(3) 0.3264(2) 0.0580(10) Uani d . 1 . . C
C46 0.4241(3) 1.0045(2) 0.3427(2) 0.0520(10) Uani d . 1 . . C
C47 0.4229(3) 0.9574(3) 0.3862(3) 0.0650(10) Uani d . 1 . . C
C48 0.4976(3) 0.9170(3) 0.4121(2) 0.0570(10) Uani d . 1 . . C
C49 0.8291(3) 0.8622(2) 0.6283(2) 0.0380(10) Uani d . 1 . . C
C50 0.9160(4) 0.8705(3) 0.6313(3) 0.067(2) Uani d . 1 . . C
C51 0.9579(5) 0.9343(3) 0.6459(3) 0.078(2) Uani d . 1 . . C
C52 0.9128(4) 0.9917(3) 0.6571(2) 0.066(2) Uani d . 1 . . C
C53 0.8278(4) 0.9843(3) 0.6545(3) 0.077(2) Uani d . 1 . . C
C54 0.7854(3) 0.9196(3) 0.6406(2) 0.0630(10) Uani d . 1 . . C
C55 0.8591(3) 0.7146(2) 0.6304(2) 0.0410(10) Uani d . 1 . . C
C56 0.9051(4) 0.7092(3) 0.6897(2) 0.066(2) Uani d . 1 . . C
C57 0.9667(4) 0.6567(4) 0.7082(3) 0.084(2) Uani d . 1 . . C
C58 0.9839(4) 0.6106(3) 0.6691(3) 0.080(2) Uani d . 1 . . C
C59 0.9381(4) 0.6148(3) 0.6114(3) 0.071(2) Uani d . 1 . . C
C60 0.8744(3) 0.6661(2) 0.5920(2) 0.0520(10) Uani d . 1 . . C
C61 0.6996(3) 0.7658(2) 0.6497(2) 0.0430(10) Uani d . 1 . . C
C62 0.6055(3) 0.7896(2) 0.6229(2) 0.0400(10) Uani d . 1 . . C
C63 0.4442(3) 0.7860(2) 0.5252(2) 0.0430(10) Uani d . 1 . . C
C64 0.4240(3) 0.8524(3) 0.5399(2) 0.0630(10) Uani d . 1 . . C
C65 0.3396(4) 0.8787(4) 0.5188(3) 0.087(2) Uani d . 1 . . C
C66 0.2740(4) 0.8385(4) 0.4827(3) 0.085(2) Uani d . 1 . . C
C67 0.2926(3) 0.7725(4) 0.4672(2) 0.068(2) Uani d . 1 . . C
C68 0.3780(3) 0.7463(3) 0.4878(2) 0.0510(10) Uani d . 1 . . C
C69 0.5428(3) 0.6595(2) 0.5627(2) 0.0380(10) Uani d . 1 . . C
C70 0.4782(3) 0.6348(2) 0.5862(2) 0.0450(10) Uani d . 1 . . C
C71 0.4705(3) 0.5636(3) 0.5954(2) 0.0520(10) Uani d . 1 . . C
C72 0.5259(4) 0.5166(2) 0.5817(2) 0.0540(10) Uani d . 1 . . C
C73 0.5920(3) 0.5401(2) 0.5598(2) 0.0510(10) Uani d . 1 . . C
C74 0.5992(3) 0.6113(2) 0.5498(2) 0.0430(10) Uani d . 1 . . C
H2 0.4189 0.7320 0.6790 0.072 Uiso calc PR 0.63(2) A 1 H
H3 0.3059 0.7928 0.6116 0.095 Uiso calc PR 0.63(2) A 1 H
H4 0.2482 0.8943 0.6406 0.108 Uiso calc PR 0.63(2) A 1 H
H5 0.3035 0.9351 0.7370 0.103 Uiso calc PR 0.63(2) A 1 H
H6 0.4165 0.8744 0.8044 0.078 Uiso calc PR 0.63(2) A 1 H
H2' 0.4047 0.7608 0.6837 0.076 Uiso calc PR 0.37(2) A 2 H
H3' 0.2870 0.8326 0.6351 0.128 Uiso calc PR 0.37(2) A 2 H
H4' 0.2499 0.9288 0.6835 0.084 Uiso calc PR 0.37(2) A 2 H
H5' 0.3306 0.9532 0.7806 0.103 Uiso calc PR 0.37(2) A 2 H
H6' 0.4484 0.8815 0.8292 0.077 Uiso calc PR 0.37(2) A 2 H
H8 0.7308 0.7329 0.8389 0.054 Uiso calc R 1 A . H
H9 0.8379 0.6719 0.8114 0.059 Uiso calc R 1 . . H
H10 0.7986 0.5885 0.7366 0.060 Uiso calc R 1 A . H
H11 0.6506 0.5639 0.6922 0.054 Uiso calc R 1 . . H
H12 0.5432 0.6229 0.7209 0.048 Uiso calc R 1 A . H
H14 0.4536 0.6452 0.8909 0.063 Uiso calc R 1 A . H
H15 0.4422 0.6421 0.9861 0.072 Uiso calc R 1 . . H
H16 0.5102 0.7267 1.0540 0.085 Uiso calc R 1 A . H
H17 0.5886 0.8163 1.0261 0.084 Uiso calc R 1 . . H
H18 0.5954 0.8225 0.9302 0.066 Uiso calc R 1 A . H
H24 0.5118 0.7213 0.4107 0.059 Uiso calc R 1 . . H
H25 0.3766 0.6887 0.3465 0.081 Uiso calc R 1 . . H
H26 0.3697 0.6030 0.2761 0.090 Uiso calc R 1 . . H
H27 0.4966 0.5516 0.2690 0.094 Uiso calc R 1 . . H
H28 0.6331 0.5858 0.3303 0.071 Uiso calc R 1 . . H
H30 0.8641 0.6622 0.4118 0.076 Uiso calc R 1 . . H
H31 0.9575 0.5654 0.4285 0.096 Uiso calc R 1 . . H
H32 0.9133 0.4600 0.4603 0.091 Uiso calc R 1 . . H
H33 0.7775 0.4521 0.4770 0.078 Uiso calc R 1 . . H
H34 0.6848 0.5485 0.4610 0.062 Uiso calc R 1 . . H
H35a 0.7858 0.7646 0.3912 0.056 Uiso calc R 1 . . H
H35b 0.7227 0.7227 0.3366 0.056 Uiso calc R 1 . . H
H36a 0.6023 0.7944 0.3404 0.059 Uiso calc R 1 . . H
H36b 0.6788 0.8413 0.3295 0.059 Uiso calc R 1 . . H
H38 0.7727 0.9148 0.3523 0.066 Uiso calc R 1 . . H
H39 0.8883 0.9910 0.3669 0.074 Uiso calc R 1 . . H
H40 0.9399 1.0540 0.4533 0.069 Uiso calc R 1 . . H
H41 0.8821 1.0327 0.5302 0.071 Uiso calc R 1 . . H
H42 0.7666 0.9502 0.5172 0.062 Uiso calc R 1 . . H
H44 0.6225 0.9798 0.3404 0.075 Uiso calc R 1 . . H
H45 0.4999 1.0471 0.2974 0.069 Uiso calc R 1 . . H
H46 0.3730 1.0308 0.3241 0.063 Uiso calc R 1 . . H
H47 0.3719 0.9523 0.3985 0.078 Uiso calc R 1 . . H
H48 0.4971 0.8847 0.4423 0.068 Uiso calc R 1 . . H
H50 0.9477 0.8317 0.6231 0.080 Uiso calc R 1 . . H
H51 1.0180 0.9386 0.6483 0.094 Uiso calc R 1 . . H
H52 0.9412 1.0356 0.6665 0.080 Uiso calc R 1 . . H
H53 0.7963 1.0235 0.6621 0.093 Uiso calc R 1 . . H
H54 0.7258 0.9152 0.6397 0.075 Uiso calc R 1 . . H
H56 0.8943 0.7412 0.7172 0.080 Uiso calc R 1 . . H
H57 0.9976 0.6525 0.7487 0.101 Uiso calc R 1 . . H
H58 1.0278 0.5759 0.6823 0.096 Uiso calc R 1 . . H
H59 0.9495 0.5826 0.5842 0.085 Uiso calc R 1 . . H
H60 0.8411 0.6677 0.5518 0.063 Uiso calc R 1 . . H
H61a 0.6994 0.7153 0.6587 0.051 Uiso calc R 1 . . H
H61b 0.7244 0.7908 0.6873 0.051 Uiso calc R 1 . . H
H62a 0.6039 0.8413 0.6203 0.047 Uiso calc R 1 . . H
H62b 0.5703 0.7752 0.6488 0.047 Uiso calc R 1 . . H
H64 0.4686 0.8805 0.5650 0.076 Uiso calc R 1 . . H
H65 0.3270 0.9246 0.5292 0.104 Uiso calc R 1 . . H
H66 0.2161 0.8564 0.4687 0.102 Uiso calc R 1 . . H
H67 0.2475 0.7446 0.4424 0.081 Uiso calc R 1 . . H
H68 0.3909 0.7011 0.4761 0.061 Uiso calc R 1 . . H
H70 0.4393 0.6669 0.5960 0.054 Uiso calc R 1 . . H
H71 0.4262 0.5474 0.6113 0.062 Uiso calc R 1 . . H
H72 0.5191 0.4680 0.5873 0.064 Uiso calc R 1 . . H
H73 0.6321 0.5078 0.5516 0.061 Uiso calc R 1 . . H
H74 0.6436 0.6271 0.5338 0.051 Uiso calc R 1 . . H

loop_
_atom_site_aniso_label
_atom_site_aniso_U_11
_atom_site_aniso_U_22
_atom_site_aniso_U_33
_atom_site_aniso_U_12
_atom_site_aniso_U_13
_atom_site_aniso_U_23
Sn1 0.0490(2) 0.03090(10) 0.0384(2) -0.00130(10) 0.01900(10) 0.00010(10)
Ag1 0.0401(2) 0.0316(2) 0.0289(2) -0.00080(10) 0.01050(10) 0.00080(10)
P1 0.0514(6) 0.0289(5) 0.0341(5) -0.0027(5) 0.0172(5) -0.0022(4)
P2 0.0462(6) 0.0324(5) 0.0397(6) -0.0014(5) 0.0104(5) 0.0033(4)
P3 0.0364(5) 0.0326(5) 0.0286(5) 0.0007(4) 0.0086(4) -0.0015(4)
P4 0.0366(5) 0.0349(5) 0.0321(5) -0.0007(4) 0.0109(4) 0.0008(4)
F1 0.126(4) 0.068(3) 0.162(4) -0.005(2) 0.013(3) -0.049(3)
F2 0.060(2) 0.140(4) 0.157(4) -0.035(2) 0.021(2) -0.052(3)
F3 0.159(4) 0.182(5) 0.063(2) -0.071(4) 0.041(3) -0.053(3)
F4 0.155(5) 0.081(3) 0.290(8) -0.007(3) 0.065(5) -0.103(4)
F5 0.122(4) 0.092(3) 0.125(4) -0.045(3) -0.012(3) 0.013(3)
F6 0.141(4) 0.104(3) 0.180(5) -0.071(3) 0.022(4) 0.054(3)
O1 0.043(2) 0.041(2) 0.060(2) -0.0020(10) 0.015(2) -0.0060(10)
O2 0.065(2) 0.072(2) 0.060(2) 0.006(2) 0.034(2) -0.004(2)
O3 0.078(2) 0.038(2) 0.055(2) -0.020(2) 0.038(2) -0.0080(10)
O4 0.098(3) 0.058(2) 0.065(2) 0.011(2) 0.046(2) 0.023(2)
C1 0.050(5) 0.030(4) 0.046(5) 0.001(4) 0.020(4) 0.005(4)
C2 0.072(5) 0.055(5) 0.054(5) 0.011(4) 0.021(4) 0.009(4)
C3 0.083(6) 0.084(6) 0.068(6) 0.009(5) 0.018(5) 0.029(5)
C4 0.085(7) 0.074(7) 0.106(8) 0.013(6) 0.022(6) 0.033(6)
C5 0.083(7) 0.070(6) 0.102(9) 0.031(5) 0.024(6) 0.021(6)
C6 0.080(6) 0.047(5) 0.075(6) 0.008(5) 0.033(5) -0.008(4)
C1' 0.052(8) 0.038(7) 0.055(7) 0.000(6) 0.019(6) 0.001(6)
C2' 0.064(8) 0.058(8) 0.063(8) -0.001(6) 0.011(6) 0.017(7)
C3' 0.110(10) 0.100(10) 0.110(10) 0.008(9) 0.030(8) 0.013(9)
C4' 0.073(9) 0.070(9) 0.064(9) 0.014(7) 0.013(7) 0.032(7)
C5' 0.085(9) 0.073(9) 0.100(10) 0.004(7) 0.030(8) 0.016(7)
C6' 0.070(8) 0.048(7) 0.077(9) 0.001(6) 0.024(7) 0.004(6)
C7 0.044(2) 0.031(2) 0.035(2) 0.001(2) 0.012(2) 0.002(2)
C8 0.054(3) 0.042(2) 0.038(2) -0.001(2) 0.010(2) -0.005(2)
C9 0.043(3) 0.052(3) 0.048(3) 0.004(2) 0.005(2) 0.004(2)
C10 0.057(3) 0.045(3) 0.050(3) 0.015(2) 0.020(2) 0.005(2)
C11 0.057(3) 0.041(2) 0.037(2) 0.008(2) 0.013(2) 0.000(2)
C12 0.046(2) 0.038(2) 0.034(2) 0.001(2) 0.010(2) 0.002(2)
C13 0.046(2) 0.038(2) 0.039(2) 0.003(2) 0.018(2) 0.005(2)
C14 0.054(3) 0.056(3) 0.044(3) -0.014(2) 0.009(2) 0.009(2)
C15 0.057(3) 0.074(3) 0.048(3) -0.016(3) 0.014(2) 0.020(3)
C16 0.090(4) 0.086(4) 0.041(3) -0.011(3) 0.029(3) 0.008(3)
C17 0.102(5) 0.067(3) 0.050(3) -0.022(3) 0.038(3) -0.015(3)
C18 0.077(3) 0.045(3) 0.051(3) -0.010(2) 0.031(3) -0.002(2)
C19 0.054(3) 0.050(3) 0.045(3) -0.003(2) 0.021(2) 0.002(2)
C20 0.058(3) 0.080(4) 0.067(4) -0.013(3) 0.022(3) -0.025(3)
C21 0.049(3) 0.033(2) 0.063(3) 0.005(2) 0.026(2) 0.008(2)
C22 0.068(4) 0.039(3) 0.122(6) -0.012(3) 0.022(4) 0.013(3)
C23 0.061(3) 0.034(2) 0.032(2) -0.005(2) 0.011(2) 0.002(2)
C24 0.057(3) 0.041(2) 0.044(3) -0.006(2) 0.006(2) 0.001(2)
C25 0.062(3) 0.059(3) 0.067(4) -0.007(3) -0.002(3) 0.014(3)
C26 0.087(4) 0.069(4) 0.048(3) -0.021(3) -0.014(3) 0.008(3)
C27 0.108(5) 0.077(4) 0.039(3) -0.017(4) 0.006(3) -0.018(3)
C28 0.085(4) 0.055(3) 0.033(2) -0.010(3) 0.012(2) -0.011(2)
C29 0.056(3) 0.035(2) 0.037(2) -0.001(2) 0.020(2) -0.004(2)
C30 0.064(3) 0.047(3) 0.087(4) 0.007(2) 0.034(3) 0.005(3)
C31 0.071(4) 0.070(4) 0.110(5) 0.017(3) 0.043(4) 0.009(4)
C32 0.084(4) 0.054(3) 0.089(4) 0.026(3) 0.027(4) 0.004(3)
C33 0.088(4) 0.040(3) 0.068(4) 0.008(3) 0.024(3) 0.005(2)
C34 0.064(3) 0.038(2) 0.057(3) 0.000(2) 0.025(2) 0.002(2)
C35 0.068(3) 0.035(2) 0.045(2) -0.007(2) 0.027(2) 0.001(2)
C36 0.067(3) 0.042(2) 0.037(2) -0.008(2) 0.014(2) 0.005(2)
C37 0.038(2) 0.031(2) 0.050(3) 0.004(2) 0.003(2) 0.004(2)
C38 0.047(3) 0.051(3) 0.069(3) -0.002(2) 0.019(2) -0.003(2)
C39 0.042(3) 0.071(4) 0.074(4) -0.005(2) 0.020(3) 0.002(3)
C40 0.041(3) 0.046(3) 0.077(4) -0.006(2) 0.007(2) 0.012(3)
C41 0.061(3) 0.047(3) 0.060(3) 0.006(2) 0.003(3) 0.000(2)
C42 0.058(3) 0.042(2) 0.058(3) 0.003(2) 0.022(2) 0.007(2)
C43 0.040(2) 0.037(2) 0.053(3) -0.003(2) 0.005(2) 0.008(2)
C44 0.050(3) 0.058(3) 0.081(4) 0.008(2) 0.022(3) 0.025(3)
C45 0.055(3) 0.050(3) 0.064(3) 0.007(2) 0.012(3) 0.018(2)
C46 0.049(3) 0.047(3) 0.056(3) 0.009(2) 0.008(2) 0.004(2)
C47 0.048(3) 0.074(4) 0.075(4) 0.003(3) 0.021(3) 0.013(3)
C48 0.053(3) 0.053(3) 0.063(3) -0.001(2) 0.015(2) 0.016(2)
C49 0.051(3) 0.039(2) 0.025(2) -0.005(2) 0.012(2) -0.005(2)
C50 0.080(4) 0.058(3) 0.084(4) -0.027(3) 0.058(3) -0.027(3)
C51 0.105(5) 0.072(4) 0.081(4) -0.042(4) 0.063(4) -0.025(3)
C52 0.097(5) 0.048(3) 0.046(3) -0.022(3) 0.011(3) -0.004(2)
C53 0.086(4) 0.048(3) 0.073(4) 0.015(3) -0.015(3) -0.025(3)
C54 0.050(3) 0.054(3) 0.072(3) 0.004(2) -0.001(3) -0.028(3)
C55 0.040(2) 0.036(2) 0.040(2) 0.006(2) 0.002(2) -0.003(2)
C56 0.064(3) 0.073(4) 0.049(3) 0.018(3) -0.003(3) -0.009(3)
C57 0.074(4) 0.091(5) 0.065(4) 0.028(4) -0.012(3) 0.003(3)
C58 0.061(4) 0.073(4) 0.091(5) 0.029(3) -0.001(3) 0.000(3)
C59 0.071(4) 0.064(3) 0.072(4) 0.023(3) 0.014(3) -0.007(3)
C60 0.054(3) 0.052(3) 0.045(3) 0.013(2) 0.007(2) -0.007(2)
C61 0.046(2) 0.050(3) 0.032(2) 0.001(2) 0.012(2) 0.006(2)
C62 0.041(2) 0.046(2) 0.035(2) 0.001(2) 0.016(2) -0.002(2)
C63 0.040(2) 0.055(3) 0.034(2) 0.004(2) 0.011(2) 0.005(2)
C64 0.055(3) 0.065(3) 0.061(3) 0.017(3) 0.005(3) -0.011(3)
C65 0.068(4) 0.096(5) 0.082(4) 0.041(4) -0.001(3) -0.013(4)
C66 0.055(4) 0.128(6) 0.061(4) 0.034(4) 0.003(3) 0.000(4)
C67 0.045(3) 0.106(5) 0.046(3) 0.004(3) 0.004(2) -0.001(3)
C68 0.046(3) 0.068(3) 0.036(2) 0.002(2) 0.009(2) 0.001(2)
C69 0.044(2) 0.039(2) 0.028(2) -0.008(2) 0.006(2) 0.002(2)
C70 0.048(3) 0.049(3) 0.039(2) -0.011(2) 0.015(2) -0.002(2)
C71 0.060(3) 0.053(3) 0.043(3) -0.022(2) 0.015(2) -0.001(2)
C72 0.079(4) 0.041(2) 0.036(2) -0.014(2) 0.008(2) 0.002(2)
C73 0.069(3) 0.040(2) 0.042(2) 0.003(2) 0.013(2) 0.003(2)
C74 0.053(3) 0.040(2) 0.037(2) 0.001(2) 0.015(2) 0.006(2)

loop_
_atom_type_symbol
_atom_type_description
_atom_type_scat_dispersion_real
_atom_type_scat_dispersion_imag
_atom_type_scat_source
C C 0.0033 0.0016 'International Tables Vol C Tables 4.2.6.8 and 6.1.1.4'
H H 0.0000 0.0000 'International Tables Vol C Tables 4.2.6.8 and 6.1.1.4'
O O 0.0106 0.0060 'International Tables Vol C Tables 4.2.6.8 and 6.1.1.4'
F F 0.0171 0.0103 'International Tables Vol C Tables 4.2.6.8 and 6.1.1.4'
P P 0.1023 0.0942 'International Tables Vol C Tables 4.2.6.8 and 6.1.1.4'
Ag Ag -0.8971 1.1015 'International Tables Vol C Tables 4.2.6.8 and 6.1.1.4'
Sn Sn -0.6537 1.4246 'International Tables Vol C Tables 4.2.6.8 and 6.1.1.4'

loop_
_geom_angle_atom_site_label_1
_geom_angle_atom_site_label_2
_geom_angle_atom_site_label_3
_geom_angle
_geom_angle_publ_flag
C1 Sn1 C7 120.5(2) yes
C1 Sn1 C13 118.8(2) yes
C1 Sn1 O1 85.9(3) yes
C1 Sn1 O3 95.5(3) yes
C1' Sn1 C7 127.3(5) yes
C1' Sn1 C13 111.6(5) yes
C1' Sn1 O1 96.1(4) yes
C1' Sn1 O3 85.5(4) yes
C7 Sn1 C13 120.7(2) yes
C7 Sn1 O1 86.20(10) yes
C7 Sn1 O3 91.40(10) yes
C13 Sn1 O3 86.10(10) yes
C13 Sn1 O1 95.00(10) yes
O1 Sn1 O3 177.60(10) yes
P1 Ag1 P2 84.70(10) yes
P1 Ag1 P3 124.30(10) yes
P1 Ag1 P4 118.50(10) yes
P2 Ag1 P3 125.20(10) yes
P2 Ag1 P4 124.70(10) yes
P3 Ag1 P4 84.20(10) yes
C29 P1 C23 103.9(2) no
C29 P1 C35 105.0(2) no
C23 P1 C35 101.5(2) no
C29 P1 Ag1 128.40(10) no
C23 P1 Ag1 112.7(2) no
C35 P1 Ag1 102.00(10) no
C43 P2 C37 102.2(2) no
C43 P2 C36 101.6(2) no
C37 P2 C36 104.8(2) no
C43 P2 Ag1 124.5(2) no
C37 P2 Ag1 118.50(10) no
C36 P2 Ag1 102.40(10) no
C49 P3 C55 103.2(2) no
C49 P3 C61 105.6(2) no
C55 P3 C61 103.5(2) no
C49 P3 Ag1 117.50(10) no
C55 P3 Ag1 120.70(10) no
C61 P3 Ag1 104.60(10) no
C69 P4 C63 104.0(2) no
C69 P4 C62 103.8(2) no
C63 P4 C62 104.8(2) no
C69 P4 Ag1 113.40(10) no
C63 P4 Ag1 126.50(10) no
C62 P4 Ag1 101.90(10) no
C19 O1 Sn1 125.6(3) no
C21 O3 Sn1 127.6(3) no
C2 C1 C6 120.0 no
C2 C1 Sn1 120.0(4) no
C6 C1 Sn1 119.9(4) no
C3 C2 C1 120.0 no
C2 C3 C4 120.0 no
C5 C4 C3 120.0 no
C6 C5 C4 120.0 no
C5 C6 C1 120.0 no
C2' C1' C6' 120.0 no
C2' C1' Sn1 120.1(6) no
C6' C1' Sn1 118.9(7) no
C3' C2' C1' 120.0 no
C2' C3' C4' 120.0 no
C5' C4' C3' 120.0 no
C4' C5' C6' 120.0 no
C5' C6' C1' 120.0 no
C8 C7 C12 117.6(4) no
C8 C7 Sn1 120.5(3) no
C12 C7 Sn1 122.0(3) no
C9 C8 C7 121.3(4) no
C10 C9 C8 120.5(4) no
C9 C10 C11 119.0(4) no
C10 C11 C12 120.6(4) no
C11 C12 C7 121.0(4) no
C14 C13 C18 117.7(4) no
C14 C13 Sn1 120.4(3) no
C18 C13 Sn1 122.0(3) no
C13 C14 C15 120.9(5) no
C16 C15 C14 120.6(5) no
C15 C16 C17 119.3(5) no
C16 C17 C18 120.3(5) no
C17 C18 C13 121.2(5) no
O1 C19 O2 129.3(5) no
O2 C19 C20 117.8(5) no
O1 C19 C20 112.9(4) no
F2 C20 F3 108.8(6) no
F2 C20 F1 105.1(6) no
F3 C20 F1 106.4(5) no
F2 C20 C19 112.8(5) no
F3 C20 C19 111.9(5) no
F1 C20 C19 111.4(5) no
O3 C21 O4 130.3(5) no
O4 C21 C22 120.2(5) no
O3 C21 C22 109.5(5) no
F4 C22 F6 108.4(6) no
F4 C22 F5 108.3(7) no
F6 C22 F5 105.1(5) no
F4 C22 C21 111.5(5) no
F6 C22 C21 111.8(6) no
F5 C22 C21 111.5(4) no
C24 C23 C28 118.5(4) no
C24 C23 P1 119.3(3) no
C28 C23 P1 122.0(4) no
C23 C24 C25 121.0(5) no
C26 C25 C24 119.8(6) no
C27 C26 C25 119.8(5) no
C26 C27 C28 121.4(5) no
C27 C28 C23 119.5(6) no
C30 C29 C34 118.5(4) no
C30 C29 P1 121.9(3) no
C34 C29 P1 119.5(3) no
C29 C30 C31 120.7(5) no
C32 C31 C30 119.8(6) no
C33 C32 C31 120.0(5) no
C32 C33 C34 120.2(5) no
C33 C34 C29 120.8(5) no
C36 C35 P1 109.0(3) no
C35 C36 P2 113.3(3) no
C38 C37 C42 118.9(4) no
C38 C37 P2 122.7(4) no
C42 C37 P2 118.3(4) no
C39 C38 C37 120.4(5) no
C38 C39 C40 121.9(5) no
C41 C40 C39 119.3(5) no
C40 C41 C42 119.1(5) no
C37 C42 C41 120.3(5) no
C48 C43 C44 117.7(4) no
C48 C43 P2 120.5(3) no
C44 C43 P2 121.8(4) no
C45 C44 C43 122.0(5) no
C46 C45 C44 119.6(5) no
C45 C46 C47 120.3(5) no
C46 C47 C48 119.4(5) no
C43 C48 C47 120.9(5) no
C54 C49 C50 117.7(4) no
C54 C49 P3 121.6(4) no
C50 C49 P3 120.5(3) no
C49 C50 C51 121.1(5) no
C52 C51 C50 120.5(6) no
C53 C52 C51 119.0(5) no
C52 C53 C54 120.9(5) no
C49 C54 C53 120.8(5) no
C60 C55 C56 118.9(4) no
C60 C55 P3 119.4(3) no
C56 C55 P3 121.5(4) no
C57 C56 C55 119.2(5) no
C58 C57 C56 121.2(6) no
C59 C58 C57 119.8(5) no
C58 C59 C60 120.0(5) no
C55 C60 C59 120.8(5) no
C62 C61 P3 115.3(3) no
C61 C62 P4 111.8(3) no
C64 C63 C68 118.3(4) no
C64 C63 P4 122.0(4) no
C68 C63 P4 119.6(4) no
C63 C64 C65 121.1(5) no
C66 C65 C64 120.2(6) no
C67 C66 C65 119.8(5) no
C66 C67 C68 120.1(5) no
C63 C68 C67 120.5(5) no
C74 C69 C70 118.2(4) no
C74 C69 P4 119.0(3) no
C70 C69 P4 122.8(3) no
C71 C70 C69 120.3(5) no
C72 C71 C70 120.8(4) no
C71 C72 C73 119.9(4) no
C72 C73 C74 119.4(5) no
C69 C74 C73 121.3(4) no
C3 C2 H2 120.0 no
C1 C2 H2 120.0 no
C2 C3 H3 120.0 no
C4 C3 H3 120.0 no
C5 C4 H4 120.0 no
C3 C4 H4 120.0 no
C6 C5 H5 120.0 no
C4 C5 H5 120.0 no
C5 C6 H6 120.0 no
C1 C6 H6 120.0 no
C3' C2' H2' 120.0 no
C1' C2' H2' 120.0 no
C2' C3' H3' 120.0 no
C4' C3' H3' 120.0 no
C5' C4' H4' 120.0 no
C3' C4' H4' 120.0 no
C4' C5' H5' 120.0 no
C6' C5' H5' 120.0 no
C5' C6' H6' 120.0 no
C1' C6' H6' 120.0 no
C9 C8 H8 119.4 no
C7 C8 H8 119.4 no
C10 C9 H9 119.8 no
C8 C9 H9 119.8 no
C9 C10 H10 120.5 no
C11 C10 H10 120.5 no
C10 C11 H11 119.7 no
C12 C11 H11 119.7 no
C11 C12 H12 119.5 no
C7 C12 H12 119.5 no
C13 C14 H14 119.5 no
C15 C14 H14 119.5 no
C16 C15 H15 119.7 no
C14 C15 H15 119.7 no
C15 C16 H16 120.4 no
C17 C16 H16 120.4 no
C16 C17 H17 119.9 no
C18 C17 H17 119.9 no
C17 C18 H18 119.4 no
C13 C18 H18 119.4 no
C23 C24 H24 119.5 no
C25 C24 H24 119.5 no
C26 C25 H25 120.1 no
C24 C25 H25 120.1 no
C27 C26 H26 120.1 no
C25 C26 H26 120.1 no
C26 C27 H27 119.3 no
C28 C27 H27 119.3 no
C27 C28 H28 120.2 no
C23 C28 H28 120.2 no
C29 C30 H30 119.7 no
C31 C30 H30 119.7 no
C32 C31 H31 120.1 no
C30 C31 H31 120.1 no
C33 C32 H32 120.0 no
C31 C32 H32 120.0 no
C32 C33 H33 119.9 no
C34 C33 H33 119.9 no
C33 C34 H34 119.6 no
C29 C34 H34 119.6 no
C36 C35 H35a 109.9 no
P1 C35 H35a 109.9 no
C36 C35 H35b 109.9 no
P1 C35 H35b 109.9 no
H35a C35 H35b 108.3 no
C35 C36 H36a 108.9 no
P2 C36 H36a 108.9 no
C35 C36 H36b 108.9 no
P2 C36 H36b 108.9 no
H36a C36 H36b 107.7 no
C39 C38 H38 119.8 no
C37 C38 H38 119.8 no
C38 C39 H39 119.0 no
C40 C39 H39 119.0 no
C41 C40 H40 120.4 no
C39 C40 H40 120.4 no
C40 C41 H41 120.5 no
C42 C41 H41 120.5 no
C37 C42 H42 119.8 no
C41 C42 H42 119.8 no
C45 C44 H44 119.0 no
C43 C44 H44 119.0 no
C46 C45 H45 120.2 no
C44 C45 H45 120.2 no
C45 C46 H46 119.9 no
C47 C46 H46 119.9 no
C46 C47 H47 120.3 no
C48 C47 H47 120.3 no
C43 C48 H48 119.6 no
C47 C48 H48 119.6 no
C49 C50 H50 119.4 no
C51 C50 H50 119.4 no
C52 C51 H51 119.7 no
C50 C51 H51 119.7 no
C53 C52 H52 120.5 no
C51 C52 H52 120.5 no
C52 C53 H53 119.6 no
C54 C53 H53 119.6 no
C49 C54 H54 119.6 no
C53 C54 H54 119.6 no
C57 C56 H56 120.4 no
C55 C56 H56 120.4 no
C58 C57 H57 119.4 no
C56 C57 H57 119.4 no
C59 C58 H58 120.1 no
C57 C58 H58 120.1 no
C58 C59 H59 120.0 no
C60 C59 H59 120.0 no
C55 C60 H60 119.6 no
C59 C60 H60 119.6 no
C62 C61 H61a 108.4 no
P3 C61 H61a 108.4 no
C62 C61 H61b 108.4 no
P3 C61 H61b 108.4 no
H61a C61 H61b 107.5 no
C61 C62 H62a 109.3 no
P4 C62 H62a 109.3 no
C61 C62 H62b 109.3 no
P4 C62 H62b 109.3 no
H62a C62 H62b 107.9 no
C63 C64 H64 119.4 no
C65 C64 H64 119.4 no
C66 C65 H65 119.9 no
C64 C65 H65 119.9 no
C67 C66 H66 120.1 no
C65 C66 H66 120.1 no
C66 C67 H67 120.0 no
C68 C67 H67 120.0 no
C63 C68 H68 119.7 no
C67 C68 H68 119.7 no
C71 C70 H70 119.9 no
C69 C70 H70 119.9 no
C72 C71 H71 119.6 no
C70 C71 H71 119.6 no
C71 C72 H72 120.0 no
C73 C72 H72 120.0 no
C72 C73 H73 120.3 no
C74 C73 H73 120.3 no
C69 C74 H74 119.3 no
C73 C74 H74 119.3 no

loop_
_geom_bond_atom_site_label_1
_geom_bond_atom_site_label_2
_geom_bond_site_symmetry_2
_geom_bond_distance
_geom_bond_publ_flag
Sn1 C1 . 2.140(4) yes
Sn1 C1' . 2.125(5) yes
Sn1 C7 . 2.133(4) yes
Sn1 C13 . 2.156(4) yes
Sn1 O1 . 2.250(3) yes
Sn1 O3 . 2.213(3) yes
Ag1 P1 . 2.5200(10) yes
Ag1 P2 . 2.4880(10) yes
Ag1 P3 . 2.4950(10) yes
Ag1 P4 . 2.5170(10) yes
P1 C23 . 1.829(5) no
P1 C29 . 1.822(4) no
P1 C35 . 1.842(4) no
P2 C36 . 1.864(5) no
P2 C37 . 1.830(4) no
P2 C43 . 1.827(4) no
P3 C49 . 1.821(4) no
P3 C55 . 1.831(4) no
P3 C61 . 1.853(4) no
P4 C62 . 1.856(4) no
P4 C63 . 1.829(4) no
P4 C69 . 1.826(4) no
F1 C20 . 1.329(7) no
F2 C20 . 1.298(6) no
F3 C20 . 1.303(7) no
F4 C22 . 1.277(8) no
F5 C22 . 1.334(7) no
F6 C22 . 1.309(7) no
O1 C19 . 1.254(5) no
O2 C19 . 1.220(5) no
O3 C21 . 1.259(5) no
O4 C21 . 1.213(6) no
C1 C2 . 1.39 no
C1 C6 . 1.39 no
C2 C3 . 1.39 no
C3 C4 . 1.39 no
C4 C5 . 1.39 no
C5 C6 . 1.39 no
C1' C2' . 1.39 no
C1' C6' . 1.39 no
C2' C3' . 1.39 no
C3' C4' . 1.39 no
C4' C5' . 1.39 no
C5' C6' . 1.39 no
C7 C8 . 1.391(6) no
C7 C12 . 1.399(6) no
C8 C9 . 1.384(6) no
C9 C10 . 1.382(7) no
C10 C11 . 1.383(7) no
C11 C12 . 1.383(6) no
C13 C14 . 1.387(6) no
C13 C18 . 1.388(6) no
C14 C15 . 1.395(7) no
C15 C16 . 1.367(8) no
C16 C17 . 1.380(8) no
C17 C18 . 1.387(7) no
C19 C20 . 1.544(7) no
C21 C22 . 1.546(8) no
C23 C24 . 1.386(7) no
C23 C28 . 1.395(6) no
C24 C25 . 1.388(7) no
C25 C26 . 1.373(8) no
C26 C27 . 1.364(9) no
C27 C28 . 1.387(8) no
C29 C30 . 1.388(7) no
C29 C34 . 1.393(6) no
C30 C31 . 1.390(7) no
C31 C32 . 1.385(8) no
C32 C33 . 1.376(8) no
C33 C34 . 1.382(7) no
C35 C36 . 1.535(6) no
C37 C38 . 1.369(7) no
C37 C42 . 1.384(6) no
C38 C39 . 1.364(7) no
C39 C40 . 1.376(7) no
C40 C41 . 1.362(7) no
C41 C42 . 1.423(7) no
C43 C48 . 1.377(7) no
C43 C44 . 1.387(6) no
C44 C45 . 1.376(7) no
C45 C46 . 1.368(7) no
C46 C47 . 1.378(7) no
C47 C48 . 1.403(7) no
C49 C54 . 1.378(6) no
C49 C50 . 1.379(7) no
C50 C51 . 1.385(7) no
C51 C52 . 1.381(8) no
C52 C53 . 1.348(8) no
C53 C54 . 1.403(8) no
C55 C60 . 1.374(6) no
C55 C56 . 1.394(6) no
C56 C57 . 1.383(8) no
C57 C58 . 1.368(9) no
C58 C59 . 1.357(8) no
C59 C60 . 1.391(7) no
C61 C62 . 1.520(6) no
C63 C64 . 1.381(7) no
C63 C68 . 1.389(6) no
C64 C65 . 1.387(7) no
C65 C66 . 1.376(9) no
C66 C67 . 1.372(9) no
C67 C68 . 1.399(7) no
C69 C74 . 1.387(6) no
C69 C70 . 1.397(6) no
C70 C71 . 1.390(6) no
C71 C72 . 1.368(7) no
C72 C73 . 1.387(7) no
C73 C74 . 1.392(6) no
C2 H2 . 0.95 no
C3 H3 . 0.95 no
C4 H4 . 0.95 no
C5 H5 . 0.95 no
C6 H6 . 0.95 no
C2' H2' . 0.95 no
C3' H3' . 0.95 no
C4' H4' . 0.95 no
C5' H5' . 0.95 no
C6' H6' . 0.95 no
C8 H8 . 0.95 no
C9 H9 . 0.95 no
C10 H10 . 0.95 no
C11 H11 . 0.95 no
C12 H12 . 0.95 no
C14 H14 . 0.95 no
C15 H15 . 0.95 no
C16 H16 . 0.95 no
C17 H17 . 0.95 no
C18 H18 . 0.95 no
C24 H24 . 0.95 no
C25 H25 . 0.95 no
C26 H26 . 0.95 no
C27 H27 . 0.95 no
C28 H28 . 0.95 no
C30 H30 . 0.95 no
C31 H31 . 0.95 no
C32 H32 . 0.95 no
C33 H33 . 0.95 no
C34 H34 . 0.95 no
C35 H35a . 0.99 no
C35 H35b . 0.99 no
C36 H36a . 0.99 no
C36 H36b . 0.99 no
C38 H38 . 0.95 no
C39 H39 . 0.95 no
C40 H40 . 0.95 no
C41 H41 . 0.95 no
C42 H42 . 0.95 no
C44 H44 . 0.95 no
C45 H45 . 0.95 no
C46 H46 . 0.95 no
C47 H47 . 0.95 no
C48 H48 . 0.95 no
C50 H50 . 0.95 no
C51 H51 . 0.95 no
C52 H52 . 0.95 no
C53 H53 . 0.95 no
C54 H54 . 0.95 no
C56 H56 . 0.95 no
C57 H57 . 0.95 no
C58 H58 . 0.95 no
C59 H59 . 0.95 no
C60 H60 . 0.95 no
C61 H61a . 0.99 no
C61 H61b . 0.99 no
C62 H62a . 0.99 no
C62 H62b . 0.99 no
C64 H64 . 0.95 no
C65 H65 . 0.95 no
C66 H66 . 0.95 no
C67 H67 . 0.95 no
C68 H68 . 0.95 no
C70 H70 . 0.95 no
C71 H71 . 0.95 no
C72 H72 . 0.95 no
C73 H73 . 0.95 no
C74 H74 . 0.95 no

loop_
_geom_torsion_atom_site_label_1
_geom_torsion_atom_site_label_2
_geom_torsion_atom_site_label_3
_geom_torsion_atom_site_label_4
_geom_torsion
_geom_torsion_publ_flag
P2 Ag1 P1 C29 139.4(2) no
P3 Ag1 P1 C29 9.7(2) no
P4 Ag1 P1 C29 -93.7(2) no
P2 Ag1 P1 C23 -89.1(2) no
P3 Ag1 P1 C23 141.20(10) no
P4 Ag1 P1 C23 37.8(2) no
P2 Ag1 P1 C35 18.9(2) no
P3 Ag1 P1 C35 -110.7(2) no
P4 Ag1 P1 C35 145.8(2) no
P3 Ag1 P2 C43 -110.6(2) no
P4 Ag1 P2 C43 -0.7(2) no
P1 Ag1 P2 C43 120.5(2) no
P3 Ag1 P2 C37 21.2(2) no
P4 Ag1 P2 C37 131.0(2) no
P1 Ag1 P2 C37 -107.7(2) no
P3 Ag1 P2 C36 135.8(2) no
P4 Ag1 P2 C36 -114.4(2) no
P1 Ag1 P2 C36 6.9(2) no
P2 Ag1 P3 C49 11.2(2) no
P4 Ag1 P3 C49 -117.8(2) no
P1 Ag1 P3 C49 121.4(2) no
P2 Ag1 P3 C55 -116.2(2) no
P4 Ag1 P3 C55 114.8(2) no
P1 Ag1 P3 C55 -6.0(2) no
P2 Ag1 P3 C61 128.0(2) no
P4 Ag1 P3 C61 -1.0(2) no
P1 Ag1 P3 C61 -121.8(2) no
P2 Ag1 P4 C69 142.40(10) no
P3 Ag1 P4 C69 -88.20(10) no
P1 Ag1 P4 C69 38.0(2) no
P2 Ag1 P4 C63 12.0(2) no
P3 Ag1 P4 C63 141.4(2) no
P1 Ag1 P4 C63 -92.4(2) no
P2 Ag1 P4 C62 -106.7(2) no
P3 Ag1 P4 C62 22.70(10) no
P1 Ag1 P4 C62 148.90(10) no
C1' Sn1 O1 C19 -35.8(6) no
C7 Sn1 O1 C19 -162.9(4) no
C1 Sn1 O1 C19 -42.0(4) no
C13 Sn1 O1 C19 76.6(4) no
C1' Sn1 O3 C21 -64.1(6) no
C7 Sn1 O3 C21 63.2(4) no
C1 Sn1 O3 C21 -57.6(4) no
C13 Sn1 O3 C21 -176.1(4) no
C7 Sn1 C1 C2 33.8(5) no
C13 Sn1 C1 C2 -142.8(4) no
O3 Sn1 C1 C2 128.6(4) no
O1 Sn1 C1 C2 -49.4(4) no
C7 Sn1 C1 C6 -148.5(4) no
C13 Sn1 C1 C6 34.9(6) no
O3 Sn1 C1 C6 -53.7(5) no
O1 Sn1 C1 C6 128.3(5) no
C6 C1 C2 C3 0.0 no
Sn1 C1 C2 C3 177.7(6) no
C1 C2 C3 C4 0.0 no
C2 C3 C4 C5 0.0 no
C3 C4 C5 C6 0.0 no
C4 C5 C6 C1 0.0 no
C2 C1 C6 C5 0.0 no
Sn1 C1 C6 C5 -177.7(6) no
C7 Sn1 C1' C2' 47.4(9) no
C13 Sn1 C1' C2' -140.2(7) no
O3 Sn1 C1' C2' 135.7(8) no
O1 Sn1 C1' C2' -42.4(8) no
C7 Sn1 C1' C6' -143.9(6) no
C13 Sn1 C1' C6' 28.4(8) no
O3 Sn1 C1' C6' -55.6(7) no
O1 Sn1 C1' C6' 126.2(7) no
C6' C1' C2' C3' 0.0 no
Sn1 C1' C2' C3' 169.0(10) no
C1' C2' C3' C4' 0.0 no
C2' C3' C4' C5' 0.0 no
C3' C4' C5' C6' 0.0 no
C4' C5' C6' C1' 0.0 no
C2' C1' C6' C5' 0.0 no
Sn1 C1' C6' C5' -169.0(10) no
C1' Sn1 C7 C8 110.9(6) no
C1 Sn1 C7 C8 122.7(4) no
C13 Sn1 C7 C8 -60.8(4) no
O3 Sn1 C7 C8 25.5(3) no
O1 Sn1 C7 C8 -154.3(3) no
C1' Sn1 C7 C12 -67.7(6) no
C1 Sn1 C7 C12 -55.9(5) no
C13 Sn1 C7 C12 120.6(3) no
O3 Sn1 C7 C12 -153.0(3) no
O1 Sn1 C7 C12 27.1(3) no
C12 C7 C8 C9 -1.4(6) no
Sn1 C7 C8 C9 179.9(3) no
C7 C8 C9 C10 1.7(7) no
C8 C9 C10 C11 -1.1(7) no
C9 C10 C11 C12 0.4(7) no
C10 C11 C12 C7 -0.2(6) no
C8 C7 C12 C11 0.7(6) no
Sn1 C7 C12 C11 179.3(3) no
C1' Sn1 C13 C14 101.1(6) no
C7 Sn1 C13 C14 -86.0(4) no
C1 Sn1 C13 C14 90.6(5) no
O3 Sn1 C13 C14 -175.3(4) no
O1 Sn1 C13 C14 2.5(4) no
C1' Sn1 C13 C18 -77.4(6) no
C7 Sn1 C13 C18 95.5(4) no
C1 Sn1 C13 C18 -87.9(5) no
O3 Sn1 C13 C18 6.2(4) no
O1 Sn1 C13 C18 -175.9(4) no
C18 C13 C14 C15 1.3(7) no
Sn1 C13 C14 C15 -177.2(4) no
C13 C14 C15 C16 -1.6(8) no
C14 C15 C16 C17 0.4(9) no
C15 C16 C17 C18 1.0(10) no
C16 C17 C18 C13 -1.3(9) no
C14 C13 C18 C17 0.1(8) no
Sn1 C13 C18 C17 178.6(4) no
Sn1 O1 C19 O2 -25.7(7) no
Sn1 O1 C19 C20 154.6(4) no
O2 C19 C20 F2 -7.7(8) no
O1 C19 C20 F2 172.1(5) no
O2 C19 C20 F3 115.4(6) no
O1 C19 C20 F3 -64.9(7) no
O2 C19 C20 F1 -125.6(5) no
O1 C19 C20 F1 54.1(6) no
Sn1 O3 C21 O4 -6.7(8) no
Sn1 O3 C21 C22 175.1(3) no
O4 C21 C22 F4 116.7(7) no
O3 C21 C22 F4 -65.0(7) no
O4 C21 C22 F6 -4.8(8) no
O3 C21 C22 F6 173.5(5) no
O4 C21 C22 F5 -122.1(6) no
O3 C21 C22 F5 56.2(7) no
C29 P1 C23 C24 151.7(3) no
C35 P1 C23 C24 -99.6(4) no
Ag1 P1 C23 C24 8.8(4) no
C29 P1 C23 C28 -33.3(4) no
C35 P1 C23 C28 75.5(4) no
Ag1 P1 C23 C28 -176.1(3) no
C28 C23 C24 C25 -0.5(7) no
P1 C23 C24 C25 174.8(4) no
C23 C24 C25 C26 1.1(8) no
C24 C25 C26 C27 -0.6(9) no
C25 C26 C27 C28 -0.6(9) no
C26 C27 C28 C23 1.3(9) no
C24 C23 C28 C27 -0.7(7) no
P1 C23 C28 C27 -175.8(4) no
C23 P1 C29 C30 130.7(4) no
C35 P1 C29 C30 24.5(5) no
Ag1 P1 C29 C30 -94.7(4) no
C23 P1 C29 C34 -53.5(4) no
C35 P1 C29 C34 -159.7(4) no
Ag1 P1 C29 C34 81.1(4) no
C34 C29 C30 C31 1.4(8) no
P1 C29 C30 C31 177.2(5) no
C29 C30 C31 C32 .0(10) no
C30 C31 C32 C33 -1.0(10) no
C31 C32 C33 C34 1.0(10) no
C32 C33 C34 C29 0.7(8) no
C30 C29 C34 C33 -1.6(7) no
P1 C29 C34 C33 -177.6(4) no
C29 P1 C35 C36 175.9(3) no
C23 P1 C35 C36 68.0(3) no
Ag1 P1 C35 C36 -48.4(3) no
P1 C35 C36 P2 61.8(4) no
C43 P2 C36 C35 -169.8(3) no
C37 P2 C36 C35 84.1(3) no
Ag1 P2 C36 C35 -40.2(3) no
C43 P2 C37 C38 -87.4(4) no
C36 P2 C37 C38 18.3(4) no
Ag1 P2 C37 C38 131.6(3) no
C43 P2 C37 C42 90.2(4) no
C36 P2 C37 C42 -164.1(3) no
Ag1 P2 C37 C42 -50.8(4) no
C42 C37 C38 C39 0.6(7) no
P2 C37 C38 C39 178.2(4) no
C37 C38 C39 C40 -2.5(8) no
C38 C39 C40 C41 2.8(8) no
C39 C40 C41 C42 -1.3(7) no
C38 C37 C42 C41 0.8(7) no
P2 C37 C42 C41 -176.8(3) no
C40 C41 C42 C37 -0.5(7) no
C37 P2 C43 C48 -141.1(4) no
C36 P2 C43 C48 110.7(4) no
Ag1 P2 C43 C48 -3.3(5) no
C37 P2 C43 C44 41.7(5) no
C36 P2 C43 C44 -66.5(5) no
Ag1 P2 C43 C44 179.6(4) no
C48 C43 C44 C45 -2.4(8) no
P2 C43 C44 C45 174.9(4) no
C43 C44 C45 C46 -0.1(9) no
C44 C45 C46 C47 2.3(8) no
C45 C46 C47 C48 -2.1(8) no
C44 C43 C48 C47 2.6(8) no
P2 C43 C48 C47 -174.7(4) no
C46 C47 C48 C43 -0.4(8) no
C55 P3 C49 C54 -151.1(4) no
C61 P3 C49 C54 -42.7(4) no
Ag1 P3 C49 C54 73.4(4) no
C55 P3 C49 C50 33.8(4) no
C61 P3 C49 C50 142.1(4) no
Ag1 P3 C49 C50 -101.7(4) no
C54 C49 C50 C51 -0.2(8) no
P3 C49 C50 C51 175.1(5) no
C49 C50 C51 C52 -1.0(9) no
C50 C51 C52 C53 1.0(9) no
C51 C52 C53 C54 0.1(9) no
C50 C49 C54 C53 1.3(8) no
P3 C49 C54 C53 -174.0(4) no
C52 C53 C54 C49 -1.2(9) no
C49 P3 C55 C60 -127.8(4) no
C61 P3 C55 C60 122.3(4) no
Ag1 P3 C55 C60 5.9(5) no
C49 P3 C55 C56 57.3(5) no
C61 P3 C55 C56 -52.6(5) no
Ag1 P3 C55 C56 -169.0(4) no
C60 C55 C56 C57 2.0(9) no
P3 C55 C56 C57 176.9(5) no
C55 C56 C57 C58 1.0(10) no
C56 C57 C58 C59 -2.0(10) no
C57 C58 C59 C60 1.0(10) no
C56 C55 C60 C59 -3.5(8) no
P3 C55 C60 C59 -178.6(4) no
C58 C59 C60 C55 2.3(9) no
C49 P3 C61 C62 96.2(3) no
C55 P3 C61 C62 -155.7(3) no
Ag1 P3 C61 C62 -28.4(4) no
P3 C61 C62 P4 52.7(4) no
C69 P4 C62 C61 70.5(3) no
C63 P4 C62 C61 179.3(3) no
Ag1 P4 C62 C61 -47.5(3) no
C69 P4 C63 C64 144.1(4) no
C62 P4 C63 C64 35.4(5) no
Ag1 P4 C63 C64 -81.9(4) no
C69 P4 C63 C68 -40.8(4) no
C62 P4 C63 C68 -149.5(4) no
Ag1 P4 C63 C68 93.1(4) no
C68 C63 C64 C65 1.0(8) no
P4 C63 C64 C65 176.1(5) no
C63 C64 C65 C66 .0(10) no
C64 C65 C66 C67 -1.0(10) no
C65 C66 C67 C68 .0(10) no
C64 C63 C68 C67 -1.9(7) no
P4 C63 C68 C67 -177.2(4) no
C66 C67 C68 C63 1.6(8) no
C63 P4 C69 C74 144.6(3) no
C62 P4 C69 C74 -106.0(3) no
Ag1 P4 C69 C74 3.7(4) no
C63 P4 C69 C70 -35.7(4) no
C62 P4 C69 C70 73.7(4) no
Ag1 P4 C69 C70 -176.6(3) no
C74 C69 C70 C71 -0.9(6) no
P4 C69 C70 C71 179.3(3) no
C69 C70 C71 C72 0.1(7) no
C70 C71 C72 C73 1.5(7) no
C71 C72 C73 C74 -2.4(7) no
C70 C69 C74 C73 0.1(6) no
P4 C69 C74 C73 179.8(3) no
C72 C73 C74 C69 1.6(7) no
